data_7121666
loop_
_publ_author_name
'Banerjee, Sumanta'
'Ankur, ?'
'Andrews, Alex'
'Venugopal, Ajay'

_publ_section_title
;
 A disguised hydride in a butylmagnesium cation.
;
_journal_issue 45
_journal_name_full 'Chemical communications (Cambridge, England)'
_journal_page_first 5788
_journal_page_last 5791
_journal_paper_doi 10.1039/c8cc03127d
_journal_volume 54
_journal_year 2018
_chemical_formula_moiety 'C34 H78 Mg2 N8 O4, 2(C24 B F20)'
_chemical_formula_sum 'C82 H78 B2 F40 Mg2 N8 O4'
_chemical_formula_weight 2069.76
_space_group_crystal_system monoclinic
_space_group_IT_number 14
_space_group_name_Hall '-P 2yn'
_space_group_name_H-M_alt 'P 1 21/n 1'
_symmetry_space_group_name_Hall '-P 2yn'
_symmetry_space_group_name_H-M 'P 1 21/n 1'
_atom_sites_solution_hydrogens geom
_audit_creation_method SHELXL-2014
_audit_update_record
;
2018-04-16 deposited with the CCDC.
2018-05-11 downloaded from the CCDC.
;
_cell_angle_alpha 90
_cell_angle_beta 92.5050(10)
_cell_angle_gamma 90
_cell_formula_units_Z 2
_cell_length_a 12.2624(4)
_cell_length_b 22.4720(7)
_cell_length_c 15.7828(6)
_cell_measurement_reflns_used 4029
_cell_measurement_temperature 150(2)
_cell_measurement_theta_max 22.33
_cell_measurement_theta_min 2.58
_cell_volume 4345.0(3)
_computing_cell_refinement 'APEX2/SAINT (Bruker, 2004)'
_computing_data_collection 'APEX2 (Bruker, 2004)'
_computing_data_reduction 'SAINT/XPREP (Bruker, 2004)'
_computing_molecular_graphics 'ORTEP3 (Farrugia, 1997) and Mercury (Bruno et al., 2002)'
_computing_publication_material 'SHELXL-2014 (Sheldrick, 2014)'
_computing_structure_refinement 'SHELXL-2014 (Sheldrick, 2014)'
_computing_structure_solution 'SHELXL-2014 (Sheldrick, 2014)'
_diffrn_ambient_temperature 150(2)
_diffrn_detector_area_resol_mean 0
_diffrn_measured_fraction_theta_full 0.999
_diffrn_measured_fraction_theta_max 1.000
_diffrn_measurement_device_type 'Bruker KAPPA APEX-II CCD'
_diffrn_measurement_method '\f and \w scans'
_diffrn_radiation_type MoK\a
_diffrn_radiation_wavelength 0.71073
_diffrn_reflns_av_R_equivalents 0.1046
_diffrn_reflns_av_unetI/netI 0.1366
_diffrn_reflns_Laue_measured_fraction_full 0.999
_diffrn_reflns_Laue_measured_fraction_max 1.000
_diffrn_reflns_limit_h_max 15
_diffrn_reflns_limit_h_min -14
_diffrn_reflns_limit_k_max 27
_diffrn_reflns_limit_k_min -20
_diffrn_reflns_limit_l_max 19
_diffrn_reflns_limit_l_min -19
_diffrn_reflns_number 36677
_diffrn_reflns_point_group_measured_fraction_full 0.999
_diffrn_reflns_point_group_measured_fraction_max 1.000
_diffrn_reflns_theta_full 25.242
_diffrn_reflns_theta_max 25.999
_diffrn_reflns_theta_min 2.060
_diffrn_source 'sealed tube'
_exptl_absorpt_coefficient_mu 0.169
_exptl_absorpt_correction_T_max 0.992
_exptl_absorpt_correction_T_min 0.975
_exptl_absorpt_correction_type multi-scan
_exptl_absorpt_process_details SADABS
_exptl_crystal_colour colourless
_exptl_crystal_density_diffrn 1.582
_exptl_crystal_description block
_exptl_crystal_F_000 2104
_exptl_crystal_size_max 0.150
_exptl_crystal_size_mid 0.100
_exptl_crystal_size_min 0.050
_refine_diff_density_max 0.384
_refine_diff_density_min -0.305
_refine_diff_density_rms 0.050
_refine_ls_extinction_method none
_refine_ls_goodness_of_fit_ref 0.805
_refine_ls_hydrogen_treatment constr
_refine_ls_matrix_type full
_refine_ls_number_parameters 622
_refine_ls_number_reflns 8543
_refine_ls_number_restraints 2
_refine_ls_restrained_S_all 0.806
_refine_ls_R_factor_all 0.1286
_refine_ls_R_factor_gt 0.0440
_refine_ls_shift/su_max 0.001
_refine_ls_shift/su_mean 0.000
_refine_ls_structure_factor_coef Fsqd
_refine_ls_weighting_details 'w=1/[\s^2^(Fo^2^)+(0.0250P)^2^] where P=(Fo^2^+2Fc^2^)/3'
_refine_ls_weighting_scheme calc
_refine_ls_wR_factor_gt 0.0699
_refine_ls_wR_factor_ref 0.0853
_reflns_Friedel_coverage 0.000
_reflns_number_gt 3815
_reflns_number_total 8543
_reflns_threshold_expression 'I > 2\s(I)'
_cod_data_source_file c8cc03127d2.cif
_cod_data_source_block compound2
_cod_depositor_comments 'Adding full bibliography for 7121665--7121667.cif.'
_cod_database_code 7121666
_shelx_space_group_comment
;
The symmetry employed for this shelxl refinement is uniquely defined
by the following loop, which should always be used as a source of
symmetry information in preference to the above space-group names.
They are only intended as comments.
;
_shelx_estimated_absorpt_t_min 0.975
_shelx_estimated_absorpt_t_max 0.992
_shelxl_version_number 2014-3

loop_
_space_group_symop_operation_xyz
'x, y, z'
'-x+1/2, y+1/2, -z+1/2'
'-x, -y, -z'
'x-1/2, -y-1/2, z-1/2'

loop_
_atom_site_label
_atom_site_type_symbol
_atom_site_fract_x
_atom_site_fract_y
_atom_site_fract_z
_atom_site_U_iso_or_equiv
_atom_site_adp_type
_atom_site_occupancy
_atom_site_site_symmetry_order
_atom_site_calc_flag
_atom_site_refinement_flags_posn
_atom_site_refinement_flags_adp
C1 C 0.6210(2) 0.93280(12) 0.29928(18) 0.0328(7) Uani 1 1 d . .
H1A H 0.6769 0.9355 0.3463 0.039 Uiso 1 1 calc R U
H1B H 0.5680 0.9016 0.3138 0.039 Uiso 1 1 calc R U
C2 C 0.5624(2) 0.99190(12) 0.28943(18) 0.0358(8) Uani 1 1 d . .
H2A H 0.5279 1.0022 0.3431 0.043 Uiso 1 1 calc R U
H2B H 0.6156 1.0235 0.2771 0.043 Uiso 1 1 calc R U
C3 C 0.6886(2) 0.85045(11) 0.21385(18) 0.0329(7) Uani 1 1 d . .
H3A H 0.7081 0.8342 0.2708 0.039 Uiso 1 1 calc R U
H3B H 0.7495 0.8418 0.1766 0.039 Uiso 1 1 calc R U
C4 C 0.5869(2) 0.82033(12) 0.17903(18) 0.0336(8) Uani 1 1 d . .
H4A H 0.6026 0.7777 0.1693 0.040 Uiso 1 1 calc R U
H4B H 0.5298 0.8228 0.2213 0.040 Uiso 1 1 calc R U
C5 C 0.7794(2) 0.94719(12) 0.21142(19) 0.0360(8) Uani 1 1 d . .
H5A H 0.7664 0.9905 0.2168 0.043 Uiso 1 1 calc R U
H5B H 0.8037 0.9399 0.1533 0.043 Uiso 1 1 calc R U
C6 C 0.8721(2) 0.93034(13) 0.2735(2) 0.0436(9) Uani 1 1 d . .
H6A H 0.8475 0.9338 0.3322 0.052 Uiso 1 1 calc R U
H6B H 0.8933 0.8884 0.2639 0.052 Uiso 1 1 calc R U
C7 C 0.4472(2) 1.05011(12) 0.19124(19) 0.0458(9) Uani 1 1 d . .
H7A H 0.5119 1.0705 0.1714 0.069 Uiso 1 1 calc R U
H7B H 0.3915 1.0478 0.1449 0.069 Uiso 1 1 calc R U
H7C H 0.4182 1.0723 0.2388 0.069 Uiso 1 1 calc R U
C8 C 0.3790(2) 0.95893(13) 0.24925(19) 0.0457(9) Uani 1 1 d . .
H8A H 0.3235 0.9571 0.2027 0.068 Uiso 1 1 calc R U
H8B H 0.3977 0.9185 0.2680 0.068 Uiso 1 1 calc R U
H8C H 0.3503 0.9814 0.2967 0.068 Uiso 1 1 calc R U
C9 C 0.4403(2) 0.81965(12) 0.0738(2) 0.0472(9) Uani 1 1 d . .
H9A H 0.4117 0.8372 0.0206 0.071 Uiso 1 1 calc R U
H9B H 0.4508 0.7768 0.0661 0.071 Uiso 1 1 calc R U
H9C H 0.3884 0.8263 0.1183 0.071 Uiso 1 1 calc R U
C10 C 0.6228(2) 0.83711(13) 0.03027(18) 0.0443(8) Uani 1 1 d . .
H10A H 0.6933 0.8555 0.0459 0.066 Uiso 1 1 calc R U
H10B H 0.6326 0.7942 0.0225 0.066 Uiso 1 1 calc R U
H10C H 0.5933 0.8547 -0.0227 0.066 Uiso 1 1 calc R U
C11 C 1.0216(2) 0.95738(14) 0.1850(2) 0.0581(10) Uani 1 1 d . .
H11A H 1.0839 0.9844 0.1815 0.087 Uiso 1 1 calc R U
H11B H 1.0475 0.9161 0.1848 0.087 Uiso 1 1 calc R U
H11C H 0.9708 0.9639 0.1363 0.087 Uiso 1 1 calc R U
C12 C 1.0431(2) 0.96250(15) 0.3360(2) 0.0636(11) Uani 1 1 d . .
H12A H 1.1060 0.9885 0.3286 0.095 Uiso 1 1 calc R U
H12B H 1.0071 0.9737 0.3879 0.095 Uiso 1 1 calc R U
H12C H 1.0677 0.9211 0.3403 0.095 Uiso 1 1 calc R U
C13 C 0.6624(2) 1.02993(13) 0.0022(2) 0.0316(7) Uani 1 1 d . .
C14 C 0.7713(2) 1.05794(13) -0.0110(2) 0.0470(9) Uani 1 1 d . U
H14A H 0.8160 1.0294 -0.0424 0.056 Uiso 1 1 calc R U
H14B H 0.7597 1.0934 -0.0475 0.056 Uiso 1 1 calc R U
C15 C 0.8351(3) 1.07645(15) 0.0673(2) 0.0612(10) Uani 1 1 d . U
H15A H 0.9017 1.0976 0.0507 0.073 Uiso 1 1 calc R U
H15B H 0.8583 1.0404 0.0994 0.073 Uiso 1 1 calc R U
C16 C 0.7723(3) 1.11604(15) 0.1240(2) 0.0615(11) Uani 1 1 d . .
H16A H 0.7050 1.0951 0.1397 0.074 Uiso 1 1 calc R U
H16B H 0.7500 1.1523 0.0921 0.074 Uiso 1 1 calc R U
C17 C 0.8378(3) 1.13478(17) 0.2065(2) 0.0905(14) Uani 1 1 d . .
H17A H 0.7924 1.1605 0.2406 0.136 Uiso 1 1 calc R U
H17B H 0.8587 1.0992 0.2393 0.136 Uiso 1 1 calc R U
H17C H 0.9037 1.1564 0.1916 0.136 Uiso 1 1 calc R U
C18 C 1.1149(2) 0.68312(11) 0.01199(18) 0.0279(7) Uani 1 1 d . .
C19 C 1.1649(3) 0.63915(13) 0.06189(19) 0.0367(8) Uani 1 1 d . U
C20 C 1.2706(3) 0.61961(14) 0.0548(2) 0.0463(9) Uani 1 1 d . .
C21 C 1.3323(3) 0.64313(16) -0.0059(2) 0.0477(9) Uani 1 1 d . .
C22 C 1.2890(2) 0.68635(15) -0.0576(2) 0.0422(8) Uani 1 1 d . .
C23 C 1.1832(2) 0.70513(12) -0.0476(2) 0.0338(8) Uani 1 1 d . .
C24 C 0.8975(2) 0.65932(12) 0.03709(17) 0.0282(7) Uani 1 1 d . .
C25 C 0.8996(2) 0.60240(13) 0.00609(19) 0.0367(8) Uani 1 1 d . .
C26 C 0.8129(3) 0.56360(13) 0.0065(2) 0.0431(9) Uani 1 1 d . .
C27 C 0.7165(3) 0.58179(15) 0.0375(2) 0.0465(9) Uani 1 1 d . .
C28 C 0.7074(3) 0.63887(15) 0.0670(2) 0.0433(9) Uani 1 1 d . .
C29 C 0.7969(2) 0.67534(13) 0.06687(19) 0.0353(8) Uani 1 1 d . .
C30 C 0.9457(2) 0.76032(11) -0.02860(18) 0.0257(7) Uani 1 1 d . .
C31 C 0.9117(2) 0.81747(12) -0.01056(19) 0.0294(7) Uani 1 1 d . .
C32 C 0.8665(2) 0.85624(12) -0.0702(2) 0.0334(8) Uani 1 1 d . .
C33 C 0.8505(2) 0.83870(14) -0.1524(2) 0.0387(8) Uani 1 1 d . .
C34 C 0.8804(2) 0.78205(13) -0.1745(2) 0.0329(7) Uani 1 1 d . .
C35 C 0.9251(2) 0.74541(12) -0.11255(19) 0.0279(7) Uani 1 1 d . .
C36 C 1.0261(2) 0.73538(11) 0.13416(18) 0.0268(7) Uani 1 1 d . .
C37 C 1.1033(2) 0.78092(12) 0.1456(2) 0.0317(7) Uani 1 1 d . .
C38 C 1.1450(2) 0.80043(13) 0.2223(2) 0.0369(8) Uani 1 1 d . .
C39 C 1.1114(3) 0.77486(14) 0.2949(2) 0.0421(9) Uani 1 1 d . .
C40 C 1.0368(2) 0.72944(14) 0.2885(2) 0.0373(8) Uani 1 1 d . .
C41 C 0.9966(2) 0.71104(12) 0.2102(2) 0.0301(7) Uani 1 1 d . .
N1 N 0.67379(17) 0.91623(10) 0.22019(14) 0.0300(6) Uani 1 1 d . .
N2 N 0.47757(17) 0.98880(10) 0.21968(14) 0.0324(6) Uani 1 1 d . .
N3 N 0.54562(18) 0.84761(9) 0.09867(15) 0.0308(6) Uani 1 1 d . .
N4 N 0.96608(19) 0.96880(10) 0.26317(18) 0.0415(7) Uani 1 1 d . .
O1 O 0.65530(15) 0.99066(9) 0.05825(13) 0.0430(6) Uani 1 1 d . .
O2 O 0.41595(16) 0.95246(8) 0.04407(13) 0.0457(6) Uani 1 1 d . .
B1 B 0.9951(3) 0.70962(13) 0.0383(2) 0.0290(8) Uani 1 1 d . .
F1 F 1.10736(14) 0.61314(7) 0.12336(11) 0.0486(5) Uani 1 1 d . U
F2 F 1.31086(14) 0.57710(8) 0.10798(12) 0.0672(6) Uani 1 1 d . .
F3 F 1.43517(14) 0.62442(9) -0.01506(13) 0.0766(7) Uani 1 1 d . .
F4 F 1.34900(13) 0.71041(8) -0.11825(13) 0.0618(6) Uani 1 1 d . .
F5 F 1.14940(12) 0.74866(7) -0.10208(10) 0.0427(5) Uani 1 1 d . .
F6 F 0.99111(14) 0.58059(6) -0.02858(10) 0.0464(5) Uani 1 1 d . .
F7 F 0.82350(15) 0.50795(7) -0.02350(12) 0.0670(6) Uani 1 1 d . .
F8 F 0.63122(14) 0.54370(8) 0.03874(12) 0.0708(6) Uani 1 1 d . .
F9 F 0.61237(14) 0.65831(8) 0.09662(12) 0.0623(6) Uani 1 1 d . .
F10 F 0.78344(11) 0.73038(7) 0.09953(10) 0.0428(5) Uani 1 1 d . .
F11 F 0.92054(12) 0.83942(6) 0.06970(10) 0.0400(4) Uani 1 1 d . .
F12 F 0.83724(13) 0.91180(7) -0.04678(11) 0.0527(5) Uani 1 1 d . .
F13 F 0.80620(13) 0.87587(7) -0.21067(11) 0.0573(5) Uani 1 1 d . .
F14 F 0.86658(12) 0.76416(7) -0.25530(11) 0.0464(5) Uani 1 1 d . .
F15 F 0.95185(11) 0.68983(6) -0.13918(9) 0.0357(4) Uani 1 1 d . .
F16 F 1.14220(12) 0.80742(6) 0.07583(11) 0.0400(4) Uani 1 1 d . .
F17 F 1.22011(13) 0.84452(7) 0.22639(11) 0.0536(5) Uani 1 1 d . .
F18 F 1.15200(14) 0.79298(8) 0.37133(12) 0.0611(6) Uani 1 1 d . .
F19 F 1.00496(14) 0.70188(7) 0.35953(11) 0.0528(5) Uani 1 1 d . .
F20 F 0.92553(12) 0.66500(7) 0.21274(10) 0.0404(4) Uani 1 1 d . .
Mg1 Mg 0.54751(7) 0.94319(4) 0.11502(6) 0.0319(3) Uani 1 1 d . .

loop_
_atom_site_aniso_label
_atom_site_aniso_U_11
_atom_site_aniso_U_22
_atom_site_aniso_U_33
_atom_site_aniso_U_23
_atom_site_aniso_U_13
_atom_site_aniso_U_12
C1 0.0352(18) 0.0369(19) 0.026(2) 0.0000(14) -0.0026(15) -0.0038(14)
C2 0.0367(18) 0.0380(19) 0.033(2) -0.0049(15) 0.0001(16) -0.0054(15)
C3 0.0364(18) 0.0314(19) 0.030(2) 0.0057(14) -0.0052(15) 0.0015(14)
C4 0.0433(19) 0.0265(17) 0.031(2) 0.0012(14) 0.0036(16) -0.0014(14)
C5 0.0357(18) 0.0329(18) 0.039(2) 0.0054(15) -0.0015(16) -0.0039(15)
C6 0.0394(19) 0.046(2) 0.045(2) 0.0041(17) -0.0069(17) -0.0080(16)
C7 0.055(2) 0.038(2) 0.043(2) -0.0046(16) 0.0003(17) 0.0097(17)
C8 0.0387(19) 0.058(2) 0.040(2) -0.0035(17) 0.0033(17) -0.0064(16)
C9 0.041(2) 0.038(2) 0.061(3) -0.0023(17) -0.0091(18) -0.0049(16)
C10 0.053(2) 0.050(2) 0.030(2) 0.0002(16) 0.0035(17) 0.0073(17)
C11 0.050(2) 0.060(2) 0.065(3) 0.004(2) 0.010(2) 0.0027(18)
C12 0.041(2) 0.074(3) 0.075(3) -0.022(2) -0.010(2) -0.0087(18)
C13 0.0366(19) 0.0292(19) 0.029(2) -0.0014(15) 0.0060(16) -0.0010(15)
C14 0.0371(19) 0.046(2) 0.058(3) 0.0006(18) 0.0060(17) -0.0007(16)
C15 0.043(2) 0.063(3) 0.077(3) 0.030(2) -0.002(2) -0.0004(19)
C16 0.061(2) 0.052(2) 0.071(3) 0.003(2) -0.007(2) -0.0098(19)
C17 0.105(3) 0.076(3) 0.088(4) 0.024(2) -0.025(3) -0.025(2)
C18 0.0356(18) 0.0188(16) 0.029(2) -0.0051(14) -0.0028(15) 0.0003(13)
C19 0.050(2) 0.0298(19) 0.030(2) -0.0055(15) 0.0006(16) 0.0023(16)
C20 0.055(2) 0.037(2) 0.045(3) -0.0132(18) -0.022(2) 0.0210(18)
C21 0.031(2) 0.058(2) 0.053(3) -0.027(2) -0.0144(19) 0.0144(18)
C22 0.0328(19) 0.050(2) 0.044(2) -0.0136(18) 0.0048(18) -0.0038(17)
C23 0.0355(19) 0.0256(18) 0.040(2) -0.0018(16) -0.0011(16) -0.0005(15)
C24 0.0372(18) 0.0244(18) 0.0227(19) 0.0048(14) -0.0015(14) -0.0007(14)
C25 0.048(2) 0.0283(19) 0.034(2) 0.0048(15) 0.0015(17) -0.0029(17)
C26 0.065(2) 0.025(2) 0.039(2) -0.0002(16) -0.0094(19) -0.0140(18)
C27 0.046(2) 0.047(2) 0.045(2) 0.0114(18) -0.0145(19) -0.0230(19)
C28 0.037(2) 0.049(2) 0.043(2) 0.0050(17) -0.0031(17) -0.0054(18)
C29 0.041(2) 0.0277(19) 0.036(2) 0.0027(15) -0.0058(16) -0.0047(16)
C30 0.0246(16) 0.0195(17) 0.033(2) 0.0003(14) 0.0054(14) -0.0010(13)
C31 0.0328(17) 0.0253(18) 0.030(2) -0.0041(15) 0.0042(15) -0.0030(14)
C32 0.0350(18) 0.0178(18) 0.048(2) 0.0066(16) 0.0090(17) 0.0098(14)
C33 0.0348(18) 0.039(2) 0.043(2) 0.0168(18) 0.0029(17) 0.0085(16)
C34 0.0324(17) 0.038(2) 0.029(2) -0.0007(16) 0.0030(15) -0.0003(15)
C35 0.0296(17) 0.0192(17) 0.035(2) 0.0004(15) 0.0049(15) 0.0014(13)
C36 0.0276(16) 0.0187(16) 0.035(2) -0.0003(14) 0.0043(15) 0.0046(13)
C37 0.0364(18) 0.0275(18) 0.031(2) 0.0007(16) 0.0039(16) 0.0065(15)
C38 0.0337(19) 0.0281(19) 0.049(3) -0.0097(17) -0.0039(17) 0.0012(15)
C39 0.047(2) 0.042(2) 0.036(2) -0.0164(18) -0.0153(18) 0.0140(17)
C40 0.042(2) 0.042(2) 0.028(2) 0.0045(17) 0.0043(17) 0.0135(16)
C41 0.0339(17) 0.0228(17) 0.033(2) -0.0007(15) -0.0012(16) 0.0028(14)
N1 0.0330(14) 0.0290(15) 0.0279(16) 0.0009(11) 0.0016(12) -0.0040(11)
N2 0.0309(14) 0.0323(15) 0.0342(17) -0.0015(12) 0.0019(12) -0.0015(11)
N3 0.0334(14) 0.0303(14) 0.0283(16) 0.0004(12) -0.0034(12) -0.0004(11)
N4 0.0316(15) 0.0380(16) 0.055(2) -0.0063(13) 0.0023(15) -0.0076(12)
O1 0.0460(13) 0.0418(14) 0.0416(15) 0.0164(11) 0.0052(11) 0.0006(10)
O2 0.0481(14) 0.0445(14) 0.0430(15) 0.0105(11) -0.0164(12) 0.0012(11)
B1 0.038(2) 0.0190(19) 0.030(2) 0.0002(16) 0.0001(17) 0.0019(16)
F1 0.0720(12) 0.0343(11) 0.0391(12) 0.0068(8) -0.0033(10) 0.0150(9)
F2 0.0809(14) 0.0518(13) 0.0658(15) -0.0121(10) -0.0316(11) 0.0339(11)
F3 0.0361(11) 0.0970(16) 0.0948(18) -0.0360(13) -0.0189(11) 0.0261(11)
F4 0.0362(11) 0.0771(14) 0.0727(16) -0.0152(11) 0.0115(10) -0.0115(10)
F5 0.0398(10) 0.0385(11) 0.0503(13) 0.0092(9) 0.0093(9) -0.0021(8)
F6 0.0646(12) 0.0260(10) 0.0493(13) -0.0096(8) 0.0099(10) -0.0020(9)
F7 0.1004(15) 0.0293(11) 0.0704(15) -0.0085(10) -0.0069(12) -0.0214(10)
F8 0.0644(13) 0.0628(13) 0.0836(17) 0.0093(11) -0.0135(12) -0.0375(11)
F9 0.0347(11) 0.0713(14) 0.0805(16) 0.0034(11) -0.0012(10) -0.0091(10)
F10 0.0353(10) 0.0337(11) 0.0597(13) -0.0021(9) 0.0053(9) 0.0033(8)
F11 0.0517(11) 0.0264(10) 0.0419(12) -0.0055(8) 0.0032(9) 0.0063(8)
F12 0.0670(12) 0.0254(10) 0.0665(15) 0.0064(9) 0.0107(10) 0.0157(9)
F13 0.0639(12) 0.0553(12) 0.0522(14) 0.0235(10) -0.0012(10) 0.0201(10)
F14 0.0508(11) 0.0545(12) 0.0334(12) 0.0021(9) -0.0053(9) 0.0040(9)
F15 0.0475(10) 0.0269(10) 0.0328(11) -0.0037(8) 0.0009(8) 0.0042(8)
F16 0.0437(10) 0.0292(10) 0.0472(13) -0.0001(8) 0.0047(9) -0.0074(8)
F17 0.0474(11) 0.0417(11) 0.0704(15) -0.0162(9) -0.0111(10) -0.0072(9)
F18 0.0709(13) 0.0663(14) 0.0442(14) -0.0180(10) -0.0199(10) 0.0129(10)
F19 0.0713(13) 0.0569(12) 0.0302(12) 0.0061(9) 0.0020(10) 0.0146(10)
F20 0.0480(10) 0.0370(10) 0.0364(11) 0.0075(8) 0.0053(9) -0.0028(8)
Mg1 0.0369(6) 0.0291(6) 0.0295(7) 0.0021(5) -0.0011(5) -0.0003(5)

loop_
_atom_type_symbol
_atom_type_description
_atom_type_scat_dispersion_real
_atom_type_scat_dispersion_imag
_atom_type_scat_source
C C 0.0033 0.0016 'International Tables Vol C Tables 4.2.6.8 and 6.1.1.4'
H H 0.0000 0.0000 'International Tables Vol C Tables 4.2.6.8 and 6.1.1.4'
N N 0.0061 0.0033 'International Tables Vol C Tables 4.2.6.8 and 6.1.1.4'
O O 0.0106 0.0060 'International Tables Vol C Tables 4.2.6.8 and 6.1.1.4'
B B 0.0013 0.0007 'International Tables Vol C Tables 4.2.6.8 and 6.1.1.4'
F F 0.0171 0.0103 'International Tables Vol C Tables 4.2.6.8 and 6.1.1.4'
Mg Mg 0.0486 0.0363 'International Tables Vol C Tables 4.2.6.8 and 6.1.1.4'

loop_
_geom_angle_atom_site_label_1
_geom_angle_atom_site_label_2
_geom_angle_atom_site_label_3
_geom_angle
_geom_angle_site_symmetry_1
N1 C1 C2 110.9(2) .
N1 C1 H1A 109.4 .
C2 C1 H1A 109.4 .
N1 C1 H1B 109.4 .
C2 C1 H1B 109.4 .
H1A C1 H1B 108.0 .
N2 C2 C1 110.4(2) .
N2 C2 H2A 109.6 .
C1 C2 H2A 109.6 .
N2 C2 H2B 109.6 .
C1 C2 H2B 109.6 .
H2A C2 H2B 108.1 .
N1 C3 C4 111.7(2) .
N1 C3 H3A 109.3 .
C4 C3 H3A 109.3 .
N1 C3 H3B 109.3 .
C4 C3 H3B 109.3 .
H3A C3 H3B 107.9 .
N3 C4 C3 112.0(2) .
N3 C4 H4A 109.2 .
C3 C4 H4A 109.2 .
N3 C4 H4B 109.2 .
C3 C4 H4B 109.2 .
H4A C4 H4B 107.9 .
N1 C5 C6 117.2(2) .
N1 C5 H5A 108.0 .
C6 C5 H5A 108.0 .
N1 C5 H5B 108.0 .
C6 C5 H5B 108.0 .
H5A C5 H5B 107.3 .
N4 C6 C5 110.8(2) .
N4 C6 H6A 109.5 .
C5 C6 H6A 109.5 .
N4 C6 H6B 109.5 .
C5 C6 H6B 109.5 .
H6A C6 H6B 108.1 .
N2 C7 H7A 109.5 .
N2 C7 H7B 109.5 .
H7A C7 H7B 109.5 .
N2 C7 H7C 109.5 .
H7A C7 H7C 109.5 .
H7B C7 H7C 109.5 .
N2 C8 H8A 109.5 .
N2 C8 H8B 109.5 .
H8A C8 H8B 109.5 .
N2 C8 H8C 109.5 .
H8A C8 H8C 109.5 .
H8B C8 H8C 109.5 .
N3 C9 H9A 109.5 .
N3 C9 H9B 109.5 .
H9A C9 H9B 109.5 .
N3 C9 H9C 109.5 .
H9A C9 H9C 109.5 .
H9B C9 H9C 109.5 .
N3 C10 H10A 109.5 .
N3 C10 H10B 109.5 .
H10A C10 H10B 109.5 .
N3 C10 H10C 109.5 .
H10A C10 H10C 109.5 .
H10B C10 H10C 109.5 .
N4 C11 H11A 109.5 .
N4 C11 H11B 109.5 .
H11A C11 H11B 109.5 .
N4 C11 H11C 109.5 .
H11A C11 H11C 109.5 .
H11B C11 H11C 109.5 .
N4 C12 H12A 109.5 .
N4 C12 H12B 109.5 .
H12A C12 H12B 109.5 .
N4 C12 H12C 109.5 .
H12A C12 H12C 109.5 .
H12B C12 H12C 109.5 .
O2 C13 O1 124.1(3) 3_675
O2 C13 C14 117.0(3) 3_675
O1 C13 C14 118.8(3) .
C15 C14 C13 116.1(3) .
C15 C14 H14A 108.3 .
C13 C14 H14A 108.3 .
C15 C14 H14B 108.3 .
C13 C14 H14B 108.3 .
H14A C14 H14B 107.4 .
C14 C15 C16 113.3(3) .
C14 C15 H15A 108.9 .
C16 C15 H15A 108.9 .
C14 C15 H15B 108.9 .
C16 C15 H15B 108.9 .
H15A C15 H15B 107.7 .
C15 C16 C17 113.6(3) .
C15 C16 H16A 108.9 .
C17 C16 H16A 108.9 .
C15 C16 H16B 108.9 .
C17 C16 H16B 108.9 .
H16A C16 H16B 107.7 .
C16 C17 H17A 109.5 .
C16 C17 H17B 109.5 .
H17A C17 H17B 109.5 .
C16 C17 H17C 109.5 .
H17A C17 H17C 109.5 .
H17B C17 H17C 109.5 .
C23 C18 C19 112.1(3) .
C23 C18 B1 127.9(3) .
C19 C18 B1 119.2(3) .
F1 C19 C20 116.2(3) .
F1 C19 C18 118.8(3) .
C20 C19 C18 125.0(3) .
F2 C20 C21 121.0(3) .
F2 C20 C19 119.6(3) .
C21 C20 C19 119.4(3) .
F3 C21 C20 120.7(3) .
F3 C21 C22 120.2(4) .
C20 C21 C22 119.1(3) .
F4 C22 C21 120.1(3) .
F4 C22 C23 120.3(3) .
C21 C22 C23 119.6(3) .
F5 C23 C18 120.9(3) .
F5 C23 C22 114.3(3) .
C18 C23 C22 124.8(3) .
C25 C24 C29 113.2(3) .
C25 C24 B1 128.3(3) .
C29 C24 B1 118.3(2) .
F6 C25 C24 120.6(3) .
F6 C25 C26 115.1(3) .
C24 C25 C26 124.3(3) .
F7 C26 C27 120.2(3) .
F7 C26 C25 120.1(3) .
C27 C26 C25 119.7(3) .
F8 C27 C26 120.0(3) .
F8 C27 C28 120.8(3) .
C26 C27 C28 119.2(3) .
F9 C28 C29 120.8(3) .
F9 C28 C27 120.4(3) .
C29 C28 C27 118.8(3) .
F10 C29 C28 115.8(3) .
F10 C29 C24 119.5(2) .
C28 C29 C24 124.7(3) .
C35 C30 C31 112.3(2) .
C35 C30 B1 119.6(2) .
C31 C30 B1 127.9(3) .
F11 C31 C32 114.8(3) .
F11 C31 C30 121.1(3) .
C32 C31 C30 124.1(3) .
F12 C32 C33 119.9(3) .
F12 C32 C31 119.9(3) .
C33 C32 C31 120.2(3) .
F13 C33 C32 120.7(3) .
F13 C33 C34 120.5(3) .
C32 C33 C34 118.8(3) .
F14 C34 C35 121.8(3) .
F14 C34 C33 119.7(3) .
C35 C34 C33 118.5(3) .
F15 C35 C34 115.1(3) .
F15 C35 C30 118.8(2) .
C34 C35 C30 126.1(3) .
C41 C36 C37 112.2(3) .
C41 C36 B1 126.8(3) .
C37 C36 B1 120.2(3) .
F16 C37 C38 116.6(3) .
F16 C37 C36 118.4(3) .
C38 C37 C36 125.1(3) .
F17 C38 C39 120.0(3) .
F17 C38 C37 120.4(3) .
C39 C38 C37 119.7(3) .
F18 C39 C38 120.8(3) .
F18 C39 C40 120.6(3) .
C38 C39 C40 118.6(3) .
F19 C40 C39 119.7(3) .
F19 C40 C41 120.2(3) .
C39 C40 C41 120.1(3) .
F20 C41 C40 114.1(3) .
F20 C41 C36 121.5(3) .
C40 C41 C36 124.4(3) .
C1 N1 C5 112.2(2) .
C1 N1 C3 111.4(2) .
C5 N1 C3 110.5(2) .
C1 N1 Mg1 103.69(16) .
C5 N1 Mg1 111.86(16) .
C3 N1 Mg1 106.98(15) .
C8 N2 C2 110.1(2) .
C8 N2 C7 108.5(2) .
C2 N2 C7 109.8(2) .
C8 N2 Mg1 112.65(17) .
C2 N2 Mg1 107.58(16) .
C7 N2 Mg1 108.15(17) .
C9 N3 C4 108.4(2) .
C9 N3 C10 108.5(2) .
C4 N3 C10 110.7(2) .
C9 N3 Mg1 117.37(16) .
C4 N3 Mg1 107.93(16) .
C10 N3 Mg1 103.93(16) .
C6 N4 C11 113.0(2) .
C6 N4 C12 110.0(2) .
C11 N4 C12 109.8(2) .
C13 O1 Mg1 141.1(2) .
C13 O2 Mg1 167.4(2) 3_675
C24 B1 C36 113.0(2) .
C24 B1 C30 102.7(2) .
C36 B1 C30 114.1(2) .
C24 B1 C18 113.8(2) .
C36 B1 C18 100.7(2) .
C30 B1 C18 113.1(2) .
O2 Mg1 O1 103.90(9) .
O2 Mg1 N2 92.45(9) .
O1 Mg1 N2 113.15(9) .
O2 Mg1 N3 91.93(9) .
O1 Mg1 N3 119.54(10) .
N2 Mg1 N3 124.16(10) .
O2 Mg1 N1 164.54(9) .
O1 Mg1 N1 91.56(8) .
N2 Mg1 N1 81.37(9) .
N3 Mg1 N1 80.10(8) .

loop_
_geom_bond_atom_site_label_1
_geom_bond_atom_site_label_2
_geom_bond_distance
_geom_bond_site_symmetry_2
C1 N1 1.479(3) .
C1 C2 1.515(3) .
C1 H1A 0.9900 .
C1 H1B 0.9900 .
C2 N2 1.482(3) .
C2 H2A 0.9900 .
C2 H2B 0.9900 .
C3 N1 1.493(3) .
C3 C4 1.501(3) .
C3 H3A 0.9900 .
C3 H3B 0.9900 .
C4 N3 1.478(3) .
C4 H4A 0.9900 .
C4 H4B 0.9900 .
C5 N1 1.482(3) .
C5 C6 1.516(3) .
C5 H5A 0.9900 .
C5 H5B 0.9900 .
C6 N4 1.455(3) .
C6 H6A 0.9900 .
C6 H6B 0.9900 .
C7 N2 1.491(3) .
C7 H7A 0.9800 .
C7 H7B 0.9800 .
C7 H7C 0.9800 .
C8 N2 1.476(3) .
C8 H8A 0.9800 .
C8 H8B 0.9800 .
C8 H8C 0.9800 .
C9 N3 1.474(3) .
C9 H9A 0.9800 .
C9 H9B 0.9800 .
C9 H9C 0.9800 .
C10 N3 1.485(3) .
C10 H10A 0.9800 .
C10 H10B 0.9800 .
C10 H10C 0.9800 .
C11 N4 1.457(3) .
C11 H11A 0.9800 .
C11 H11B 0.9800 .
C11 H11C 0.9800 .
C12 N4 1.462(3) .
C12 H12A 0.9800 .
C12 H12B 0.9800 .
C12 H12C 0.9800 .
C13 O2 1.245(3) 3_675
C13 O1 1.256(3) .
C13 C14 1.499(4) .
C14 C15 1.492(4) .
C14 H14A 0.9900 .
C14 H14B 0.9900 .
C15 C16 1.498(4) .
C15 H15A 0.9900 .
C15 H15B 0.9900 .
C16 C17 1.559(4) .
C16 H16A 0.9900 .
C16 H16B 0.9900 .
C17 H17A 0.9800 .
C17 H17B 0.9800 .
C17 H17C 0.9800 .
C18 C23 1.378(4) .
C18 C19 1.389(4) .
C18 B1 1.655(4) .
C19 F1 1.356(3) .
C19 C20 1.378(4) .
C20 F2 1.351(3) .
C20 C21 1.354(4) .
C21 F3 1.343(3) .
C21 C22 1.362(4) .
C22 F4 1.346(3) .
C22 C23 1.380(4) .
C23 F5 1.355(3) .
C24 C25 1.370(4) .
C24 C29 1.387(4) .
C24 B1 1.646(4) .
C25 F6 1.361(3) .
C25 C26 1.375(4) .
C26 F7 1.346(3) .
C26 C27 1.362(4) .
C27 F8 1.352(3) .
C27 C28 1.371(4) .
C28 F9 1.347(3) .
C28 C29 1.370(4) .
C29 F10 1.353(3) .
C30 C35 1.379(3) .
C30 C31 1.383(3) .
C30 B1 1.651(4) .
C31 F11 1.359(3) .
C31 C32 1.381(4) .
C32 F12 1.355(3) .
C32 C33 1.361(4) .
C33 F13 1.340(3) .
C33 C34 1.374(4) .
C34 F14 1.341(3) .
C34 C35 1.373(4) .
C35 F15 1.363(3) .
C36 C41 1.380(4) .
C36 C37 1.401(4) .
C36 B1 1.648(4) .
C37 F16 1.357(3) .
C37 C38 1.365(4) .
C38 F17 1.352(3) .
C38 C39 1.361(4) .
C39 F18 1.348(3) .
C39 C40 1.372(4) .
C40 F19 1.353(3) .
C40 C41 1.375(4) .
C41 F20 1.355(3) .
N1 Mg1 2.301(2) .
N2 Mg1 2.154(2) .
N3 Mg1 2.163(2) .
O1 Mg1 1.947(2) .
O2 C13 1.245(3) 3_675
O2 Mg1 1.934(2) .

loop_
_geom_hbond_atom_site_label_D
_geom_hbond_atom_site_label_H
_geom_hbond_atom_site_label_A
_geom_hbond_distance_DH
_geom_hbond_distance_HA
_geom_hbond_distance_DA
_geom_hbond_angle_DHA
_geom_hbond_site_symmetry_A
C1 H1B F15 0.99 2.62 3.607(3) 171.9 4_576
C3 H3A F4 0.99 2.61 3.508(3) 151.6 4_576
C4 H4B F15 0.99 2.45 3.383(3) 155.9 4_576
C7 H7C F1 0.98 2.40 3.345(3) 163.0 2_655
C10 H10B F10 0.98 2.60 3.262(3) 125.0 .
C10 H10C F19 0.98 2.46 3.127(3) 124.7 4_575
C12 H12A F2 0.98 2.43 3.238(3) 139.2 2_755
C12 H12B F8 0.98 2.62 3.489(4) 147.9 2_655
C14 H14B F16 0.99 2.58 3.380(3) 137.8 3_775
